data_9009486
loop_
_publ_author_name
'Merlino, S.'
'Pasero, M.'
'Perchiazzi, N.'

_publ_section_title
;
 Fiedlerite: revised chemical formula
 [Pb3Cl4F(OH)*H2O], OD description and crystal
 structure refinement of the two MDO polytypes
 Note: 1A polytype
;
_journal_name_full 'Mineralogical Magazine'
_journal_page_first 69
_journal_page_last 78
_journal_paper_doi 10.1180/minmag.1994.058.390.07
_journal_volume 58
_journal_year 1994
_chemical_compound_source 'Baratti, Italy'
_chemical_formula_sum 'Cl4 F H3 O2 Pb3'
_chemical_name_mineral Fiedlerite
_space_group_IT_number 2
_symmetry_space_group_name_Hall '-P 1'
_symmetry_space_group_name_H-M 'P -1'
_cell_angle_alpha 89.96
_cell_angle_beta 102.05
_cell_angle_gamma 103.45
_cell_formula_units_Z 2
_cell_length_a 8.574
_cell_length_b 8.045
_cell_length_c 7.276
_cell_volume 476.758
_database_code_amcsd 0014504
_exptl_crystal_density_diffrn 5.694
_cod_original_formula_sum 'Pb3 Cl4 F O2 H3'
_cod_database_code 9009486

loop_
_space_group_symop_operation_xyz
x,y,z
-x,-y,-z

loop_
_atom_site_label
_atom_site_fract_x
_atom_site_fract_y
_atom_site_fract_z
_atom_site_U_iso_or_equiv
_atom_site_type_symbol
_atom_site_attached_hydrogens
Pb1 0.37000 0.21450 0.32510 0.01621 Pb 0
Pb2 0.89540 0.35210 0.27270 0.01368 Pb 0
Pb3 0.90110 0.84630 0.25950 0.01381 Pb 0
Cl1 0.19200 0.42100 0.08300 0.01773 Cl 0
Cl2 0.34500 0.45900 0.63400 0.01900 Cl 0
Cl3 0.19500 0.92300 0.09000 0.01773 Cl 0
Cl4 0.34900 0.96600 0.63600 0.02153 Cl 0
F 0.93100 0.85700 0.61100 0.01646 F 0
O-H 0.94700 0.36100 0.61300 0.00760 O 1
Wat 0.50500 0.75300 0.99500 0.02280 O 2

loop_
_cod_changelog_entry_id
_cod_changelog_entry_author
_cod_changelog_entry_date
_cod_changelog_entry_text
1
;cod-tools version 3.8.0
Id: cif_guess_AMCSD_atom_types 9574 2023-05-10 09:00:05Z saulius
;
2023-05-10T18:51:48+03:00
;Derived atom types and hydrogen counts
from atom names that follow the AMCSD naming convention
(Wat == water, O-H == hydroxyl).
;

loop_
_cod_related_entry_id
_cod_related_entry_database
_cod_related_entry_code
1 AMCSD 0014504
